data_2021234
loop_
_publ_author_name
'Chen, Ning-Ning'
'Ni, Jian-Ling'
'Wang, Jun'

_publ_section_title
;
 A new two-dimensional Co^II^ coordination polymer based on
 bis[4-(2-methyl-1<i>H</i>-imidazol-1-yl)phenyl] ether and
 biphenyl-4,4'-diyldicarboxylic acid: synthesis, crystal structure and
 photocatalytic degradation activity
;
_journal_coeditor_code QS3075
_journal_issue 10
_journal_name_full 'Acta Crystallographica Section C'
_journal_page_first 1123
_journal_page_last 1127
_journal_paper_doi 10.1107/S2053229618012433
_journal_volume 74
_journal_year 2018
_chemical_formula_iupac '[Co (C14 H8 O4) (C20 H18 N4 O)]'
_chemical_formula_moiety 'C34 H26 Co N4 O5'
_chemical_formula_sum 'C34 H26 Co N4 O5'
_chemical_formula_weight 629.52
_chemical_name_systematic
;Poly[(\m~2~-biphenyl-4,4'-diyldicarboxylato-\k^2^<i>O</i>^4^:<i>O</i>^4'^){\m~2~-bis[4-(2-methyl-1<i>H</i>-imidazol-1-yl)phenyl]
ether-\k^2^<i>N</i>^3^:<i>N</i>^3'^}cobalt(II)]
;
_space_group_crystal_system monoclinic
_space_group_IT_number 14
_space_group_name_Hall '-P 2yn'
_space_group_name_H-M_alt 'P 1 21/n 1'
_symmetry_space_group_name_Hall '-P 2yn'
_symmetry_space_group_name_H-M 'P 1 21/n 1'
_atom_sites_solution_hydrogens geom
_audit_creation_method SHELXL-2018/3
_cell_angle_alpha 90
_cell_angle_beta 90.93(2)
_cell_angle_gamma 90
_cell_formula_units_Z 4
_cell_length_a 7.844(5)
_cell_length_b 20.558(13)
_cell_length_c 17.168(12)
_cell_measurement_reflns_used 9179
_cell_measurement_temperature 293(2)
_cell_measurement_theta_max 27.40
_cell_measurement_theta_min 2.78
_cell_volume 2768(3)
_computing_cell_refinement
;
SAINT (Bruker, 2018)
;
_computing_data_collection
;
APEX3 (Bruker, 2018)
;
_computing_data_reduction
;
SAINT (Bruker, 2018)
;
_computing_molecular_graphics
;
<i>DIAMOND</i> (Brandenburg, 2005)
;
_computing_publication_material
;
SHELXL2018 (Sheldrick, 2015b)
;
_computing_structure_refinement
;
SHELXL2018 (Sheldrick, 2015b)
;
_computing_structure_solution
;
SHELXT2014 (Sheldrick, 2015a)
;
_diffrn_ambient_temperature 293(2)
_diffrn_measured_fraction_theta_full 0.998
_diffrn_measured_fraction_theta_max 0.999
_diffrn_measurement_device_type 'Bruker APEXII CCD'
_diffrn_measurement_method '\f and \w scans'
_diffrn_radiation_type MoK\a
_diffrn_radiation_wavelength 0.71073
_diffrn_reflns_av_R_equivalents 0.0421
_diffrn_reflns_limit_h_max 9
_diffrn_reflns_limit_h_min -9
_diffrn_reflns_limit_k_max 25
_diffrn_reflns_limit_k_min -25
_diffrn_reflns_limit_l_max 21
_diffrn_reflns_limit_l_min -21
_diffrn_reflns_number 62557
_diffrn_reflns_theta_full 25.242
_diffrn_reflns_theta_max 26.000
_diffrn_reflns_theta_min 2.838
_exptl_absorpt_coefficient_mu 0.673
_exptl_absorpt_correction_T_max 0.880
_exptl_absorpt_correction_T_min 0.868
_exptl_absorpt_correction_type multi-scan
_exptl_absorpt_process_details
;
(SADABS; Bruker, 2008)
;
_exptl_crystal_colour red
_exptl_crystal_density_diffrn 1.511
_exptl_crystal_description block
_exptl_crystal_F_000 1300
_exptl_crystal_size_max 0.210
_exptl_crystal_size_mid 0.200
_exptl_crystal_size_min 0.190
_refine_diff_density_max 0.346
_refine_diff_density_min -0.339
_refine_ls_extinction_method none
_refine_ls_goodness_of_fit_ref 1.072
_refine_ls_hydrogen_treatment constr
_refine_ls_matrix_type full
_refine_ls_number_parameters 398
_refine_ls_number_reflns 5441
_refine_ls_number_restraints 0
_refine_ls_restrained_S_all 1.072
_refine_ls_R_factor_all 0.0509
_refine_ls_R_factor_gt 0.0384
_refine_ls_shift/su_max 0.000
_refine_ls_shift/su_mean 0.000
_refine_ls_structure_factor_coef Fsqd
_refine_ls_weighting_details 'w=1/[\s^2^(Fo^2^)+(0.0413P)^2^+2.5455P] where P=(Fo^2^+2Fc^2^)/3'
_refine_ls_weighting_scheme calc
_refine_ls_wR_factor_gt 0.0921
_refine_ls_wR_factor_ref 0.0980
_reflns_number_gt 4590
_reflns_number_total 5441
_reflns_threshold_expression 'I > 2\s(I)'
_cod_data_source_file qs3075sup1.cif
_cod_data_source_block I
_cod_depositor_comments 'Adding full bibliography for 2021234.cif.'
_cod_database_code 2021234
_cod_database_fobs_code 2021234
_shelx_space_group_comment
;
The symmetry employed for this shelxl refinement is uniquely defined
by the following loop, which should always be used as a source of
symmetry information in preference to the above space-group names.
They are only intended as comments.
;
_shelx_estimated_absorpt_t_min 0.872
_shelx_estimated_absorpt_t_max 0.883

loop_
_space_group_symop_operation_xyz
'x, y, z'
'-x+1/2, y+1/2, -z+1/2'
'-x, -y, -z'
'x-1/2, -y-1/2, z-1/2'

loop_
_atom_site_type_symbol
_atom_site_label
_atom_site_fract_x
_atom_site_fract_y
_atom_site_fract_z
_atom_site_U_iso_or_equiv
_atom_site_adp_type
_atom_site_calc_flag
_atom_site_occupancy
C C1 0.2125(3) 0.54374(14) 0.13562(16) 0.0398(6) Uani d 1
C C2 0.0676(3) 0.49695(13) 0.12551(15) 0.0365(6) Uani d 1
C C3 0.1010(3) 0.43123(13) 0.13065(18) 0.0433(7) Uani d 1
H H3 0.213431 0.416954 0.133507 0.052 Uiso calc 1
C C4 -0.0292(3) 0.38642(13) 0.13164(18) 0.0441(7) Uani d 1
H H4 -0.003422 0.342398 0.136006 0.053 Uiso calc 1
C C5 -0.1995(3) 0.40599(12) 0.12619(15) 0.0346(6) Uani d 1
C C6 -0.2321(3) 0.47184(13) 0.11803(18) 0.0437(7) Uani d 1
H H6 -0.344126 0.486120 0.112451 0.052 Uiso calc 1
C C7 -0.1007(3) 0.51678(13) 0.11803(18) 0.0449(7) Uani d 1
H H7 -0.125686 0.560812 0.112945 0.054 Uiso calc 1
C C8 -0.3367(3) 0.35800(12) 0.13618(15) 0.0339(5) Uani d 1
C C9 -0.3283(3) 0.29693(12) 0.10134(16) 0.0379(6) Uani d 1
H H9 -0.240805 0.287721 0.067130 0.046 Uiso calc 1
C C10 -0.4493(3) 0.24964(13) 0.11718(15) 0.0376(6) Uani d 1
H H10 -0.443298 0.209422 0.092587 0.045 Uiso calc 1
C C11 -0.5796(3) 0.26164(12) 0.16937(14) 0.0310(5) Uani d 1
C C12 -0.5899(3) 0.32294(12) 0.20226(15) 0.0362(6) Uani d 1
H H12 -0.677643 0.332334 0.236271 0.043 Uiso calc 1
C C13 -0.4718(3) 0.37022(12) 0.18523(16) 0.0376(6) Uani d 1
H H13 -0.482850 0.411342 0.207152 0.045 Uiso calc 1
C C14 -0.6973(3) 0.20765(12) 0.19257(14) 0.0297(5) Uani d 1
C C15 0.3919(3) 0.52426(12) 0.31731(15) 0.0356(6) Uani d 1
H H15 0.273567 0.523110 0.312879 0.043 Uiso calc 1
C C16 0.4874(3) 0.48072(12) 0.35587(15) 0.0350(6) Uani d 1
H H16 0.449038 0.444493 0.382874 0.042 Uiso calc 1
C C17 0.6535(3) 0.55580(11) 0.30482(13) 0.0258(5) Uani d 1
C C18 0.8057(3) 0.59543(13) 0.28862(17) 0.0391(6) Uani d 1
H H18A 0.905444 0.573782 0.308797 0.059 Uiso calc 0.5
H H18B 0.815745 0.601126 0.233386 0.059 Uiso calc 0.5
H H18C 0.794877 0.637164 0.313136 0.059 Uiso calc 0.5
H H18D 0.771933 0.634266 0.261416 0.059 Uiso calc 0.5
H H18E 0.861632 0.606922 0.336826 0.059 Uiso calc 0.5
H H18F 0.882501 0.570884 0.257077 0.059 Uiso calc 0.5
C C19 0.7959(3) 0.46777(11) 0.38447(14) 0.0277(5) Uani d 1
C C20 0.7880(3) 0.45446(12) 0.46325(14) 0.0317(5) Uani d 1
H H20 0.693444 0.467523 0.491261 0.038 Uiso calc 1
C C21 0.9188(3) 0.42211(11) 0.50026(14) 0.0315(5) Uani d 1
H H21 0.912481 0.412424 0.553050 0.038 Uiso calc 1
C C22 1.0601(3) 0.40401(11) 0.45851(14) 0.0276(5) Uani d 1
C C23 1.0696(3) 0.41630(12) 0.37971(14) 0.0309(5) Uani d 1
H H23 1.164835 0.403525 0.352027 0.037 Uiso calc 1
C C24 0.9348(3) 0.44805(12) 0.34211(14) 0.0312(5) Uani d 1
H H24 0.938285 0.455925 0.288822 0.037 Uiso calc 1
C C25 1.3192(3) 0.33872(11) 0.47805(13) 0.0269(5) Uani d 1
C C26 1.3006(3) 0.29374(12) 0.41930(15) 0.0335(5) Uani d 1
H H26 1.198461 0.290753 0.391232 0.040 Uiso calc 1
C C27 1.4352(3) 0.25298(12) 0.40235(15) 0.0346(6) Uani d 1
H H27 1.424097 0.222507 0.362556 0.042 Uiso calc 1
C C28 1.5858(3) 0.25753(11) 0.44441(13) 0.0281(5) Uani d 1
C C29 1.6027(3) 0.30194(12) 0.50412(14) 0.0327(5) Uani d 1
H H29 1.704021 0.304463 0.532879 0.039 Uiso calc 1
C C30 1.4685(3) 0.34265(12) 0.52101(14) 0.0324(5) Uani d 1
H H30 1.478838 0.372675 0.561324 0.039 Uiso calc 1
C C31 1.7821(4) 0.16495(14) 0.47592(16) 0.0443(7) Uani d 1
H H31 1.738488 0.153352 0.524006 0.053 Uiso calc 1
C C32 1.9117(3) 0.13672(13) 0.43940(15) 0.0388(6) Uani d 1
H H32 1.973652 0.101294 0.458162 0.047 Uiso calc 1
C C33 1.8258(3) 0.21553(11) 0.36505(13) 0.0275(5) Uani d 1
C C34 1.8114(4) 0.26441(14) 0.30243(17) 0.0459(7) Uani d 1
H H34A 1.706577 0.257954 0.273835 0.069 Uiso calc 1
H H34B 1.905744 0.259876 0.267919 0.069 Uiso calc 1
H H34C 1.812539 0.307219 0.324769 0.069 Uiso calc 1
Co Co1 0.38825(4) 0.63716(2) 0.20989(2) 0.02535(10) Uani d 1
N N1 0.4949(2) 0.57120(9) 0.28504(11) 0.0283(4) Uani d 1
N N2 0.6541(2) 0.50020(9) 0.34763(11) 0.0279(4) Uani d 1
N N3 1.7257(2) 0.21484(10) 0.42804(11) 0.0302(4) Uani d 1
N N4 1.9398(2) 0.16780(9) 0.37013(11) 0.0277(4) Uani d 1
O O1 0.1786(2) 0.59997(9) 0.16236(12) 0.0455(5) Uani d 1
O O2 0.3594(3) 0.52567(11) 0.12400(15) 0.0620(6) Uani d 1
O O3 -0.8075(2) 0.22033(8) 0.24528(10) 0.0339(4) Uani d 1
O O4 -0.6800(2) 0.15338(8) 0.16399(11) 0.0406(4) Uani d 1
O O5 1.1910(2) 0.37890(9) 0.50455(10) 0.0386(4) Uani d 1

loop_
_atom_site_aniso_label
_atom_site_aniso_U_11
_atom_site_aniso_U_22
_atom_site_aniso_U_33
_atom_site_aniso_U_12
_atom_site_aniso_U_13
_atom_site_aniso_U_23
C1 0.0343(14) 0.0425(16) 0.0426(15) -0.0096(12) -0.0003(11) 0.0032(12)
C2 0.0324(13) 0.0370(14) 0.0402(14) -0.0078(11) 0.0023(11) -0.0020(11)
C3 0.0267(13) 0.0417(15) 0.0617(18) -0.0025(11) 0.0038(12) -0.0071(13)
C4 0.0354(14) 0.0299(13) 0.0673(19) -0.0018(11) 0.0070(13) -0.0058(13)
C5 0.0329(13) 0.0316(13) 0.0395(14) -0.0032(10) 0.0033(11) -0.0041(11)
C6 0.0276(13) 0.0377(15) 0.0658(19) -0.0030(11) -0.0024(12) 0.0033(13)
C7 0.0392(15) 0.0313(14) 0.0642(19) -0.0031(12) -0.0028(13) 0.0024(13)
C8 0.0291(12) 0.0337(13) 0.0388(14) -0.0032(10) -0.0016(10) -0.0010(11)
C9 0.0343(14) 0.0362(14) 0.0436(15) -0.0046(11) 0.0097(11) -0.0077(11)
C10 0.0378(14) 0.0340(14) 0.0412(14) -0.0058(11) 0.0065(11) -0.0093(11)
C11 0.0279(12) 0.0315(13) 0.0334(13) -0.0025(10) -0.0015(10) 0.0008(10)
C12 0.0307(13) 0.0353(14) 0.0428(15) 0.0005(11) 0.0077(11) -0.0021(11)
C13 0.0354(14) 0.0294(13) 0.0481(15) 0.0010(11) 0.0042(11) -0.0080(11)
C14 0.0259(12) 0.0333(13) 0.0298(12) -0.0056(10) -0.0038(10) 0.0032(10)
C15 0.0215(12) 0.0386(14) 0.0467(15) 0.0006(10) 0.0022(10) 0.0106(12)
C16 0.0262(12) 0.0332(13) 0.0456(15) -0.0021(10) 0.0039(11) 0.0114(11)
C17 0.0240(11) 0.0256(12) 0.0277(12) 0.0030(9) 0.0015(9) 0.0005(9)
C18 0.0289(13) 0.0369(14) 0.0514(16) -0.0027(11) -0.0007(11) 0.0114(12)
C19 0.0240(11) 0.0248(12) 0.0344(13) 0.0038(9) -0.0010(9) 0.0047(9)
C20 0.0248(12) 0.0349(13) 0.0356(13) 0.0061(10) 0.0075(10) 0.0032(10)
C21 0.0330(13) 0.0319(13) 0.0296(13) 0.0058(10) 0.0050(10) 0.0053(10)
C22 0.0253(11) 0.0236(11) 0.0338(13) 0.0060(9) -0.0023(9) 0.0016(9)
C23 0.0246(12) 0.0342(13) 0.0341(13) 0.0091(10) 0.0058(10) 0.0010(10)
C24 0.0323(13) 0.0330(13) 0.0283(12) 0.0042(10) 0.0025(10) 0.0055(10)
C25 0.0252(11) 0.0280(12) 0.0277(12) 0.0075(9) 0.0029(9) 0.0047(9)
C26 0.0254(12) 0.0368(14) 0.0381(14) 0.0045(10) -0.0060(10) -0.0040(11)
C27 0.0340(13) 0.0344(13) 0.0352(13) 0.0050(11) -0.0053(10) -0.0116(11)
C28 0.0252(11) 0.0300(12) 0.0290(12) 0.0067(9) 0.0024(9) -0.0010(10)
C29 0.0253(12) 0.0396(14) 0.0331(13) 0.0047(10) -0.0049(10) -0.0053(11)
C30 0.0330(13) 0.0328(13) 0.0313(13) 0.0046(10) -0.0015(10) -0.0091(10)
C31 0.0497(17) 0.0495(16) 0.0340(14) 0.0161(13) 0.0098(12) 0.0099(12)
C32 0.0427(15) 0.0376(14) 0.0362(14) 0.0155(12) 0.0039(11) 0.0066(11)
C33 0.0254(11) 0.0286(12) 0.0285(12) 0.0023(9) -0.0020(9) -0.0029(9)
C34 0.0455(16) 0.0460(16) 0.0467(16) 0.0153(13) 0.0109(13) 0.0131(13)
Co1 0.02015(16) 0.02281(17) 0.03310(18) -0.00055(12) 0.00090(12) 0.00363(13)
N1 0.0229(10) 0.0266(10) 0.0353(11) 0.0032(8) 0.0017(8) 0.0050(8)
N2 0.0224(9) 0.0273(10) 0.0341(11) 0.0024(8) 0.0017(8) 0.0061(8)
N3 0.0282(10) 0.0325(11) 0.0300(11) 0.0098(8) 0.0018(8) -0.0016(8)
N4 0.0251(10) 0.0267(10) 0.0313(10) 0.0043(8) 0.0009(8) -0.0032(8)
O1 0.0419(11) 0.0362(11) 0.0583(12) -0.0104(8) -0.0090(9) -0.0046(9)
O2 0.0323(11) 0.0580(13) 0.0960(18) -0.0087(10) 0.0064(11) 0.0024(12)
O3 0.0320(9) 0.0309(9) 0.0391(10) -0.0038(7) 0.0079(8) 0.0009(7)
O4 0.0391(10) 0.0329(10) 0.0500(11) -0.0087(8) 0.0068(8) -0.0061(8)
O5 0.0367(10) 0.0485(11) 0.0307(9) 0.0233(8) -0.0024(7) -0.0030(8)

loop_
_atom_type_symbol
_atom_type_description
_atom_type_scat_dispersion_real
_atom_type_scat_dispersion_imag
_atom_type_scat_source
C C 0.0033 0.0016 'International Tables Vol C Tables 4.2.6.8 and 6.1.1.4'
H H 0.0000 0.0000 'International Tables Vol C Tables 4.2.6.8 and 6.1.1.4'
N N 0.0061 0.0033 'International Tables Vol C Tables 4.2.6.8 and 6.1.1.4'
O O 0.0106 0.0060 'International Tables Vol C Tables 4.2.6.8 and 6.1.1.4'
Co Co 0.3494 0.9721 'International Tables Vol C Tables 4.2.6.8 and 6.1.1.4'

loop_
_geom_angle_atom_site_label_1
_geom_angle_atom_site_label_2
_geom_angle_atom_site_label_3
_geom_angle_site_symmetry_1
_geom_angle_site_symmetry_3
_geom_angle
O2 C1 O1 . . 122.3(2)
O2 C1 C2 . . 119.9(3)
O1 C1 C2 . . 117.6(2)
C3 C2 C7 . . 118.3(2)
C3 C2 C1 . . 118.7(2)
C7 C2 C1 . . 122.8(2)
C4 C3 C2 . . 121.1(3)
C4 C3 H3 . . 119.4
C2 C3 H3 . . 119.4
C3 C4 C5 . . 121.0(3)
C3 C4 H4 . . 119.5
C5 C4 H4 . . 119.5
C6 C5 C4 . . 117.6(2)
C6 C5 C8 . . 122.2(2)
C4 C5 C8 . . 119.9(2)
C7 C6 C5 . . 121.1(3)
C7 C6 H6 . . 119.4
C5 C6 H6 . . 119.4
C6 C7 C2 . . 120.8(3)
C6 C7 H7 . . 119.6
C2 C7 H7 . . 119.6
C13 C8 C9 . . 117.8(2)
C13 C8 C5 . . 121.1(2)
C9 C8 C5 . . 121.0(2)
C10 C9 C8 . . 120.6(2)
C10 C9 H9 . . 119.7
C8 C9 H9 . . 119.7
C9 C10 C11 . . 120.9(2)
C9 C10 H10 . . 119.6
C11 C10 H10 . . 119.6
C12 C11 C10 . . 118.2(2)
C12 C11 C14 . . 121.6(2)
C10 C11 C14 . . 120.0(2)
C13 C12 C11 . . 120.8(2)
C13 C12 H12 . . 119.6
C11 C12 H12 . . 119.6
C12 C13 C8 . . 121.6(2)
C12 C13 H13 . . 119.2
C8 C13 H13 . . 119.2
O4 C14 O3 . . 123.0(2)
O4 C14 C11 . . 119.6(2)
O3 C14 C11 . . 117.3(2)
C16 C15 N1 . . 109.9(2)
C16 C15 H15 . . 125.1
N1 C15 H15 . . 125.1
C15 C16 N2 . . 106.3(2)
C15 C16 H16 . . 126.9
N2 C16 H16 . . 126.9
N1 C17 N2 . . 109.59(19)
N1 C17 C18 . . 125.4(2)
N2 C17 C18 . . 124.8(2)
C17 C18 H18A . . 109.5
C17 C18 H18B . . 109.5
H18A C18 H18B . . 109.5
C17 C18 H18C . . 109.5
H18A C18 H18C . . 109.5
H18B C18 H18C . . 109.5
H18D C18 H18E . . 109.5
H18D C18 H18F . . 109.5
H18E C18 H18F . . 109.5
C24 C19 C20 . . 120.4(2)
C24 C19 N2 . . 121.1(2)
C20 C19 N2 . . 118.5(2)
C21 C20 C19 . . 120.3(2)
C21 C20 H20 . . 119.8
C19 C20 H20 . . 119.8
C20 C21 C22 . . 119.4(2)
C20 C21 H21 . . 120.3
C22 C21 H21 . . 120.3
C23 C22 C21 . . 121.1(2)
C23 C22 O5 . . 125.2(2)
C21 C22 O5 . . 113.4(2)
C22 C23 C24 . . 119.2(2)
C22 C23 H23 . . 120.4
C24 C23 H23 . . 120.4
C19 C24 C23 . . 119.6(2)
C19 C24 H24 . . 120.2
C23 C24 H24 . . 120.2
C26 C25 C30 . . 120.8(2)
C26 C25 O5 . . 125.0(2)
C30 C25 O5 . . 113.9(2)
C25 C26 C27 . . 119.3(2)
C25 C26 H26 . . 120.3
C27 C26 H26 . . 120.3
C28 C27 C26 . . 120.0(2)
C28 C27 H27 . . 120.0
C26 C27 H27 . . 120.0
C29 C28 C27 . . 120.4(2)
C29 C28 N3 . . 119.1(2)
C27 C28 N3 . . 120.5(2)
C28 C29 C30 . . 119.6(2)
C28 C29 H29 . . 120.2
C30 C29 H29 . . 120.2
C25 C30 C29 . . 119.8(2)
C25 C30 H30 . . 120.1
C29 C30 H30 . . 120.1
C32 C31 N3 . . 106.4(2)
C32 C31 H31 . . 126.8
N3 C31 H31 . . 126.8
C31 C32 N4 . . 109.8(2)
C31 C32 H32 . . 125.1
N4 C32 H32 . . 125.1
N4 C33 N3 . . 109.9(2)
N4 C33 C34 . . 126.4(2)
N3 C33 C34 . . 123.6(2)
C33 C34 H34A . . 109.5
C33 C34 H34B . . 109.5
H34A C34 H34B . . 109.5
C33 C34 H34C . . 109.5
H34A C34 H34C . . 109.5
H34B C34 H34C . . 109.5
O1 Co1 O3 . 2_455 102.99(8)
O1 Co1 N4 . 2_755 113.31(9)
O3 Co1 N4 2_455 2_755 102.36(8)
O1 Co1 N1 . . 109.47(9)
O3 Co1 N1 2_455 . 117.23(9)
N4 Co1 N1 2_755 . 111.23(9)
C17 N1 C15 . . 106.49(19)
C17 N1 Co1 . . 134.04(16)
C15 N1 Co1 . . 118.78(16)
C17 N2 C16 . . 107.76(19)
C17 N2 C19 . . 128.70(19)
C16 N2 C19 . . 123.38(19)
C33 N3 C31 . . 107.5(2)
C33 N3 C28 . . 127.4(2)
C31 N3 C28 . . 125.1(2)
C33 N4 C32 . . 106.45(19)
C33 N4 Co1 . 2_745 129.43(16)
C32 N4 Co1 . 2_745 123.89(16)
C1 O1 Co1 . . 108.85(17)
C14 O3 Co1 . 2_445 108.69(15)
C25 O5 C22 . . 124.78(19)

loop_
_geom_bond_atom_site_label_1
_geom_bond_atom_site_label_2
_geom_bond_site_symmetry_2
_geom_bond_distance
C1 O2 . 1.231(3)
C1 O1 . 1.273(3)
C1 C2 . 1.496(4)
C2 C3 . 1.379(4)
C2 C7 . 1.386(4)
C3 C4 . 1.376(4)
C3 H3 . 0.9300
C4 C5 . 1.397(4)
C4 H4 . 0.9300
C5 C6 . 1.384(4)
C5 C8 . 1.472(3)
C6 C7 . 1.384(4)
C6 H6 . 0.9300
C7 H7 . 0.9300
C8 C13 . 1.387(4)
C8 C9 . 1.393(4)
C9 C10 . 1.389(4)
C9 H9 . 0.9300
C10 C11 . 1.392(4)
C10 H10 . 0.9300
C11 C12 . 1.384(4)
C11 C14 . 1.502(3)
C12 C13 . 1.378(4)
C12 H12 . 0.9300
C13 H13 . 0.9300
C14 O4 . 1.227(3)
C14 O3 . 1.288(3)
C15 C16 . 1.336(3)
C15 N1 . 1.381(3)
C15 H15 . 0.9300
C16 N2 . 1.377(3)
C16 H16 . 0.9300
C17 N1 . 1.323(3)
C17 N2 . 1.359(3)
C17 C18 . 1.476(3)
C18 H18A . 0.9600
C18 H18B . 0.9600
C18 H18C . 0.9600
C18 H18D . 0.9600
C18 H18E . 0.9600
C18 H18F . 0.9600
C19 C24 . 1.381(3)
C19 C20 . 1.382(3)
C19 N2 . 1.435(3)
C20 C21 . 1.370(3)
C20 H20 . 0.9300
C21 C22 . 1.381(3)
C21 H21 . 0.9300
C22 C23 . 1.379(3)
C22 O5 . 1.385(3)
C23 C24 . 1.392(3)
C23 H23 . 0.9300
C24 H24 . 0.9300
C25 C26 . 1.374(3)
C25 C30 . 1.376(3)
C25 O5 . 1.384(3)
C26 C27 . 1.383(3)
C26 H26 . 0.9300
C27 C28 . 1.378(3)
C27 H27 . 0.9300
C28 C29 . 1.377(3)
C28 N3 . 1.436(3)
C29 C30 . 1.380(3)
C29 H29 . 0.9300
C30 H30 . 0.9300
C31 C32 . 1.336(4)
C31 N3 . 1.383(3)
C31 H31 . 0.9300
C32 N4 . 1.371(3)
C32 H32 . 0.9300
C33 N4 . 1.330(3)
C33 N3 . 1.347(3)
C33 C34 . 1.475(4)
C34 H34A . 0.9600
C34 H34B . 0.9600
C34 H34C . 0.9600
Co1 O1 . 1.977(2)
Co1 O3 2_455 1.9831(19)
Co1 N4 2_755 2.040(2)
Co1 N1 . 2.042(2)

loop_
_geom_hbond_atom_site_label_D
_geom_hbond_atom_site_label_H
_geom_hbond_atom_site_label_A
_geom_hbond_site_symmetry_A
_geom_hbond_distance_DH
_geom_hbond_distance_HA
_geom_hbond_distance_DA
_geom_hbond_angle_DHA
_geom_hbond_publ_flag
C21 H21 O4 4_766 0.93 2.46 3.314(3) 153.5 yes
C29 H29 O4 4_866 0.93 2.57 3.336(4) 140.6 yes
C32 H32 O2 2_745 0.93 2.49 3.112(4) 124.8 yes
C34 H34B O3 1_855 0.96 2.43 3.289(4) 148.9 yes
C21 H21 O4 4_766 0.93 2.46 3.314(3) 153.5 yes
C29 H29 O4 4_866 0.93 2.57 3.336(4) 140.6 yes
C32 H32 O2 2_745 0.93 2.49 3.112(4) 124.8 yes
C34 H34B O3 1_855 0.96 2.43 3.289(4) 148.9 yes

loop_
_geom_torsion_atom_site_label_1
_geom_torsion_atom_site_label_2
_geom_torsion_atom_site_label_3
_geom_torsion_atom_site_label_4
_geom_torsion_site_symmetry_4
_geom_torsion
O2 C1 C2 C3 . 22.7(4)
O1 C1 C2 C3 . -151.7(3)
O2 C1 C2 C7 . -163.2(3)
O1 C1 C2 C7 . 22.4(4)
C7 C2 C3 C4 . -2.7(4)
C1 C2 C3 C4 . 171.8(3)
C2 C3 C4 C5 . 1.0(5)
C3 C4 C5 C6 . 1.4(4)
C3 C4 C5 C8 . -173.1(3)
C4 C5 C6 C7 . -2.2(4)
C8 C5 C6 C7 . 172.2(3)
C5 C6 C7 C2 . 0.6(5)
C3 C2 C7 C6 . 1.9(4)
C1 C2 C7 C6 . -172.3(3)
C6 C5 C8 C13 . -42.7(4)
C4 C5 C8 C13 . 131.6(3)
C6 C5 C8 C9 . 142.3(3)
C4 C5 C8 C9 . -43.4(4)
C13 C8 C9 C10 . -1.7(4)
C5 C8 C9 C10 . 173.6(2)
C8 C9 C10 C11 . -1.3(4)
C9 C10 C11 C12 . 3.0(4)
C9 C10 C11 C14 . -173.1(2)
C10 C11 C12 C13 . -1.6(4)
C14 C11 C12 C13 . 174.4(2)
C11 C12 C13 C8 . -1.4(4)
C9 C8 C13 C12 . 3.0(4)
C5 C8 C13 C12 . -172.2(2)
C12 C11 C14 O4 . -177.4(2)
C10 C11 C14 O4 . -1.5(4)
C12 C11 C14 O3 . -0.9(3)
C10 C11 C14 O3 . 175.1(2)
N1 C15 C16 N2 . -0.3(3)
C24 C19 C20 C21 . 0.7(4)
N2 C19 C20 C21 . 178.4(2)
C19 C20 C21 C22 . 1.2(4)
C20 C21 C22 C23 . -1.9(4)
C20 C21 C22 O5 . 172.6(2)
C21 C22 C23 C24 . 0.6(4)
O5 C22 C23 C24 . -173.2(2)
C20 C19 C24 C23 . -1.9(4)
N2 C19 C24 C23 . -179.5(2)
C22 C23 C24 C19 . 1.3(4)
C30 C25 C26 C27 . -1.4(4)
O5 C25 C26 C27 . -175.0(2)
C25 C26 C27 C28 . 0.3(4)
C26 C27 C28 C29 . 0.9(4)
C26 C27 C28 N3 . 179.1(2)
C27 C28 C29 C30 . -0.9(4)
N3 C28 C29 C30 . -179.2(2)
C26 C25 C30 C29 . 1.3(4)
O5 C25 C30 C29 . 175.6(2)
C28 C29 C30 C25 . -0.2(4)
N3 C31 C32 N4 . 0.6(3)
N2 C17 N1 C15 . 0.8(3)
C18 C17 N1 C15 . -174.6(2)
N2 C17 N1 Co1 . -169.21(16)
C18 C17 N1 Co1 . 15.4(4)
C16 C15 N1 C17 . -0.3(3)
C16 C15 N1 Co1 . 171.51(18)
N1 C17 N2 C16 . -1.0(3)
C18 C17 N2 C16 . 174.4(2)
N1 C17 N2 C19 . -176.5(2)
C18 C17 N2 C19 . -1.0(4)
C15 C16 N2 C17 . 0.8(3)
C15 C16 N2 C19 . 176.5(2)
C24 C19 N2 C17 . -56.9(3)
C20 C19 N2 C17 . 125.4(3)
C24 C19 N2 C16 . 128.3(3)
C20 C19 N2 C16 . -49.4(3)
N4 C33 N3 C31 . 1.3(3)
C34 C33 N3 C31 . -176.5(3)
N4 C33 N3 C28 . -179.0(2)
C34 C33 N3 C28 . 3.2(4)
C32 C31 N3 C33 . -1.1(3)
C32 C31 N3 C28 . 179.2(2)
C29 C28 N3 C33 . -110.7(3)
C27 C28 N3 C33 . 71.0(3)
C29 C28 N3 C31 . 69.0(3)
C27 C28 N3 C31 . -109.3(3)
N3 C33 N4 C32 . -0.9(3)
C34 C33 N4 C32 . 176.8(3)
N3 C33 N4 Co1 2_745 173.54(15)
C34 C33 N4 Co1 2_745 -8.7(4)
C31 C32 N4 C33 . 0.2(3)
C31 C32 N4 Co1 2_745 -174.66(19)
O2 C1 O1 Co1 . -17.4(3)
C2 C1 O1 Co1 . 156.87(19)
O4 C14 O3 Co1 2_445 15.6(3)
C11 C14 O3 Co1 2_445 -160.79(16)
C26 C25 O5 C22 . -33.0(4)
C30 C25 O5 C22 . 153.0(2)
C23 C22 O5 C25 . -27.9(4)
C21 C22 O5 C25 . 157.9(2)
